data_7012540
loop_
_publ_author_name
'Terazzi, Emmanuel'
'B\'enech, Jean-Marc'
'Rivera, Jean-Pierre'
'Bernardinelli, G\'erald'
'Donnio, Bertrand'
'Guillon, Daniel'
'Piguet, Claude'

_publ_section_title
;
 Metallomesogens with extended bent tridentate receptors: columnar and
 cubic mesomorphism tuned by the size of the lanthanide metal ions
;
_journal_coden_ASTM DTARAF
_journal_issue 5
_journal_name_full 'Dalton Transactions'
_journal_page_first 769
_journal_page_last 772
_journal_paper_doi 10.1039/b211902a
_journal_year 2003
_chemical_formula_moiety 'C61 H77 N5 O10'
_chemical_formula_sum 'C61 H77 N5 O10'
_chemical_formula_weight 1040.2
_space_group_IT_number 2
_symmetry_cell_setting triclinic
_symmetry_space_group_name_Hall '-P 1'
_symmetry_space_group_name_H-M 'P -1'
_audit_conform_dict_name cif_core.dic
_audit_conform_dict_version 2.0.1
_audit_creation_date 2002-05-03
_audit_creation_method from_xtal_archive_file_using_CIFIO
_audit_update_record 2002-09-27
_cell_angle_alpha 113.831(8)
_cell_angle_beta 91.239(8)
_cell_angle_gamma 101.452(9)
_cell_formula_units_Z 2
_cell_length_a 12.5210(9)
_cell_length_b 14.7685(11)
_cell_length_c 17.6867(12)
_cell_measurement_reflns_used 8000
_cell_measurement_temperature 200
_cell_measurement_theta_max 25.8
_cell_measurement_theta_min 2.7
_cell_volume 2913.2(4)
_computing_cell_refinement 'CELL (Stoe & Cie, 1999)'
_computing_data_collection 'EXPOSE (Stoe & Cie, 1999)'
_computing_data_reduction 'XRED (Stoe & Cie, 1999)'
_computing_molecular_graphics xtal_gx3
_computing_publication_material xtal_BONDLA_CIFIO
_computing_structure_refinement xtal_CRYLSQ
_computing_structure_solution SIR_97
_diffrn_detector_area_resol_mean 6
_diffrn_measurement_device_type 'Stoe Ipds'
_diffrn_measurement_method \f
_diffrn_radiation_type MoK\a
_diffrn_radiation_wavelength .71073
_diffrn_reflns_av_R_equivalents .078
_diffrn_reflns_limit_h_max 15
_diffrn_reflns_limit_h_min -15
_diffrn_reflns_limit_k_max 18
_diffrn_reflns_limit_k_min -18
_diffrn_reflns_limit_l_max 21
_diffrn_reflns_limit_l_min -21
_diffrn_reflns_number .232140+05
_diffrn_reflns_theta_max 25.99
_diffrn_standards_decay_% 0
_exptl_absorpt_coefficient_mu .08
_exptl_absorpt_correction_T_max .9922
_exptl_absorpt_correction_T_min .9800
_exptl_absorpt_correction_type numerical
_exptl_absorpt_process_details 'XRED; Stoe & Cie, 1999'
_exptl_crystal_colour colorless
_exptl_crystal_density_diffrn 1.186
_exptl_crystal_density_meas ?
_exptl_crystal_description prism
_exptl_crystal_size_max .24
_exptl_crystal_size_mid .22
_exptl_crystal_size_min .11
_refine_diff_density_max .568
_refine_diff_density_min -.555
_refine_ls_abs_structure_details none
_refine_ls_extinction_coef .00000
_refine_ls_extinction_method none
_refine_ls_goodness_of_fit_ref 1.44(2)
_refine_ls_hydrogen_treatment calculated
_refine_ls_number_parameters 680
_refine_ls_number_reflns 4003
_refine_ls_R_factor_gt .049
_refine_ls_shift/su_max .0054
_refine_ls_structure_factor_coef F
_refine_ls_weighting_details \w=1/[\s^2^(Fo)+0.0002(Fo^2^)]
_refine_ls_weighting_scheme calc
_refine_ls_wR_factor_ref .049
_reflns_number_gt 3826
_reflns_number_total .106510+05
_reflns_threshold_expression 'refl observed if Fo > 4.0 \s(Fo)'
_cod_data_source_file b211902a.txt
_cod_data_source_block AZZI
_cod_depositor_comments
;
 Updated bibliographic information.

 Antanas Vaitkus,
 2019-10-03
;
_cod_original_cell_volume 2913.2(5)
_cod_database_code 7012540

loop_
_symmetry_equiv_pos_as_xyz
+x,+y,+z
-x,-y,-z

loop_
_atom_site_label
_atom_site_fract_x
_atom_site_fract_y
_atom_site_fract_z
_atom_site_U_iso_or_equiv
_atom_site_occupancy
_atom_site_adp_type
O1 .4920(3) .5387(3) .22550(19) .0445(17) 1.00000 Uani
O2 .3171(3) .4896(3) .2473(3) .064(2) 1.00000 Uani
O3 .5225(3) .3398(3) -.0739(2) .0435(16) 1.00000 Uani
O4 .3166(3) .2404(3) -.1445(3) .0506(18) 1.00000 Uani
O5 .1488(3) .2420(3) -.0532(3) .0556(18) 1.00000 Uani
O6 .7919(3) 1.1220(3) 1.1919(3) .0517(18) 1.00000 Uani
O7 .9414(3) 1.2035(3) 1.1564(3) .058(2) 1.00000 Uani
O8 1.1704(3) 1.4090(3) 1.4449(2) .0416(16) 1.00000 Uani
O9 1.0570(3) 1.3518(3) 1.5471(2) .0392(16) 1.00000 Uani
O10 .8747(3) 1.2064(3) 1.4943(3) .0547(19) 1.00000 Uani
N1 .5634(3) .9401(3) .7103(3) .0318(19) 1.00000 Uani
N2 .4869(3) .8322(3) .4901(3) .0352(19) 1.00000 Uani
N3 .6287(3) .8036(3) .5511(3) .0314(19) 1.00000 Uani
N4 .6365(3) 1.0998(3) .9239(3) .037(2) 1.00000 Uani
N5 .5742(3) .9297(3) .8758(3) .036(2) 1.00000 Uani
C1 .5366(4) .9439(4) .6380(4) .031(3) 1.00000 Uani
C2 .4932(4) 1.0222(4) .6335(3) .037(3) 1.00000 Uani
C3 .4771(4) 1.0985(4) .7073(4) .040(3) 1.00000 Uani
C4 .5048(4) 1.0958(4) .7820(4) .038(3) 1.00000 Uani
C5 .5482(4) 1.0160(4) .7812(4) .033(3) 1.00000 Uani
C6 .5518(4) .8611(4) .5592(3) .030(3) 1.00000 Uani
C7 .5209(4) .7491(4) .4328(3) .032(3) 1.00000 Uani
C8 .4772(4) .6852(4) .3503(3) .035(3) 1.00000 Uani
C9 .5251(4) .6052(4) .3101(3) .036(3) 1.00000 Uani
C10 .6129(4) .5868(4) .3471(4) .040(3) 1.00000 Uani
C11 .6574(4) .6498(4) .4274(4) .037(3) 1.00000 Uani
C12 .6093(4) .7303(4) .4698(3) .030(3) 1.00000 Uani
C13 .7235(4) .8200(4) .6089(3) .038(3) 1.00000 Uani
C14 .8288(4) .8668(4) .5872(4) .055(3) 1.00000 Uani
C15 .3869(5) .4831(4) .2009(4) .043(3) 1.00000 Uani
C16 .3717(4) .4156(4) .1101(3) .038(3) 1.00000 Uani
C17 .4599(4) .4105(4) .0627(3) .037(3) 1.00000 Uani
C18 .4416(4) .3509(4) -.0217(3) .035(3) 1.00000 Uani
C19 .3360(4) .2984(4) -.0596(3) .035(3) 1.00000 Uani
C20 .2479(4) .3011(4) -.0109(3) .039(3) 1.00000 Uani
C21 .2659(4) .3595(4) .0739(4) .042(3) 1.00000 Uani
C22 .6340(4) .3839(4) -.0343(4) .044(3) 1.00000 Uani
C23 .7114(4) .3586(4) -.0999(4) .051(3) 1.00000 Uani
C24 .8295(5) .4108(5) -.0610(5) .075(4) 1.00000 Uani
C25 .9121(6) .4049(6) -.1189(6) .123(5) 1.00000 Uani
C26 .2704(11) .3010(9) -.1841(7) .064(4) .60000 Uiso
C26' .2618(18) .2691(12) -.1967(12) .086(9) .40000 Uiso
C27 .2271(8) .2343(8) -.2762(6) .062(3) .60000 Uiso
C27' .2007(15) .1740(12) -.2695(10) .081(6) .40000 Uiso
C28 .1341(11) .1480(9) -.2876(8) .093(5) .60000 Uiso
C28' .1271(13) .2045(11) -.3197(11) .090(6) .40000 Uiso
C29 .0836(12) .0920(11) -.3777(10) .098(4) .60000 Uiso
C29' .0792(18) .1181(16) -.3939(14) .098(4) .40000 Uiso
C30 .0597(5) .2316(5) -.0062(4) .072(4) 1.00000 Uani
C31 -.0362(5) .1546(6) -.0652(4) .076(4) 1.00000 Uani
C32 -.0204(5) .0502(6) -.1071(5) .079(4) 1.00000 Uani
C33 -.1174(5) -.0276(6) -.1623(5) .091(4) 1.00000 Uani
C34 .5847(4) 1.0150(4) .8609(4) .034(3) 1.00000 Uani
C35 .6632(4) 1.0674(4) .9845(4) .034(3) 1.00000 Uani
C36 .7214(4) 1.1245(4) 1.0634(4) .039(3) 1.00000 Uani
C37 .7382(4) 1.0725(5) 1.1098(4) .044(3) 1.00000 Uani
C38 .6990(4) .9673(5) 1.0824(4) .045(3) 1.00000 Uani
C39 .6399(4) .9107(4) 1.0045(4) .043(3) 1.00000 Uani
C40 .6248(4) .9625(4) .9563(4) .035(3) 1.00000 Uani
C41 .5167(4) .8260(4) .8248(4) .045(3) 1.00000 Uani
C42 .5919(5) .7563(4) .7863(4) .059(4) 1.00000 Uani
C43 .8935(4) 1.1841(4) 1.2082(4) .044(3) 1.00000 Uani
C44 .9356(4) 1.2248(4) 1.2978(3) .036(3) 1.00000 Uani
C45 1.0354(4) 1.2968(4) 1.3256(3) .034(3) 1.00000 Uani
C46 1.0740(4) 1.3388(4) 1.4087(3) .033(3) 1.00000 Uani
C47 1.0152(4) 1.3090(4) 1.4642(4) .033(3) 1.00000 Uani
C48 .9182(4) 1.2342(4) 1.4354(4) .039(3) 1.00000 Uani
C49 .8772(4) 1.1920(4) 1.3521(4) .039(3) 1.00000 Uani
C50 1.2394(4) 1.4458(4) 1.3942(4) .042(3) 1.00000 Uani
C51 1.3358(4) 1.5202(5) 1.4545(4) .053(3) 1.00000 Uani
C52 1.3057(5) 1.6119(5) 1.5208(4) .069(4) 1.00000 Uani
C53 1.3861(6) 1.6683(6) 1.5964(5) .091(4) 1.00000 Uani
C54 .9988(5) 1.4254(5) 1.5991(4) .061(4) 1.00000 Uani
C55 1.0449(6) 1.4668(6) 1.6875(5) .085(5) 1.00000 Uani
C56 1.1473(7) 1.5317(7) 1.7070(6) .121(6) 1.00000 Uani
C57 1.1956(9) 1.5676(9) 1.7996(7) .204(8) 1.00000 Uani
C58 .7766(4) 1.1291(5) 1.4737(4) .051(3) 1.00000 Uani
C59 .7712(4) 1.0951(5) 1.5437(4) .055(3) 1.00000 Uani
C60 .7746(5) 1.1771(5) 1.6273(5) .070(4) 1.00000 Uani
C61 .7875(5) 1.1442(5) 1.6981(4) .068(4) 1.00000 Uani
H2 .47470 1.02302 .57972 .04000 1.00000 Uiso
H3 .44617 1.15398 .70616 .04000 1.00000 Uiso
H4 .49402 1.14922 .83460 .04000 1.00000 Uiso
H8 .41588 .69706 .32290 .04000 1.00000 Uiso
H10 .64325 .52795 .31524 .04000 1.00000 Uiso
H11 .72017 .63836 .45354 .04000 1.00000 Uiso
H131 .71197 .86514 .66502 .04000 1.00000 Uiso
H132 .72929 .75430 .60794 .04000 1.00000 Uiso
H141 .84042 .82158 .53106 .04000 1.00000 Uiso
H142 .82310 .93242 .58813 .04000 1.00000 Uiso
H143 .89228 .87774 .62584 .04000 1.00000 Uiso
H17 .53406 .44878 .08919 .04000 1.00000 Uiso
H21 .20533 .36165 .10828 .04000 1.00000 Uiso
H221 .64463 .45787 -.00520 .04000 1.00000 Uiso
H222 .64834 .35605 .00566 .04000 1.00000 Uiso
H231 .70418 .28481 -.12592 .04000 1.00000 Uiso
H232 .69266 .38168 -.14212 .04000 1.00000 Uiso
H241 .83195 .48288 -.02763 .04000 1.00000 Uiso
H242 .84947 .37987 -.02470 .04000 1.00000 Uiso
H251 .90966 .33286 -.15228 .04000 1.00000 Uiso
H252 .89214 .43587 -.15520 .04000 1.00000 Uiso
H253 .98795 .43845 -.09396 .04000 1.00000 Uiso
H261 .21121 .32754 -.15422 .04000 .60000 Uiso
H262 .32962 .35838 -.18076 .04000 .60000 Uiso
H271 .20241 .27660 -.30049 .04000 .60000 Uiso
H272 .28711 .20681 -.30535 .04000 .60000 Uiso
H281 .16170 .10256 -.26767 .04000 .60000 Uiso
H282 .07835 .17595 -.25222 .04000 .60000 Uiso
H291 .05932 .13822 -.39400 .04000 .60000 Uiso
H292 .14267 .06483 -.40944 .04000 .60000 Uiso
H293 .02484 .03518 -.38215 .04000 .60000 Uiso
H301 .08111 .20829 .03539 .04000 1.00000 Uiso
H302 .03972 .29709 .02197 .04000 1.00000 Uiso
H311 -.09923 .15256 -.03345 .04000 1.00000 Uiso
H312 -.05230 .17743 -.10806 .04000 1.00000 Uiso
H321 .04011 .05157 -.14121 .04000 1.00000 Uiso
H322 -.00020 .02869 -.06414 .04000 1.00000 Uiso
H331 -.17775 -.02910 -.12820 .04000 1.00000 Uiso
H332 -.13744 -.00622 -.20526 .04000 1.00000 Uiso
H333 -.10674 -.09711 -.19023 .04000 1.00000 Uiso
H35 .74886 1.19816 1.08463 .04000 1.00000 Uiso
H38 .71344 .93394 1.11818 .04000 1.00000 Uiso
H39 .61006 .83741 .98440 .04000 1.00000 Uiso
H411 .47182 .80011 .85950 .04000 1.00000 Uiso
H412 .46909 .82599 .78002 .04000 1.00000 Uiso
H421 .63683 .78221 .75152 .04000 1.00000 Uiso
H422 .63956 .75633 .83100 .04000 1.00000 Uiso
H423 .55299 .68609 .75172 .04000 1.00000 Uiso
H45 1.07706 1.31685 1.28643 .04000 1.00000 Uiso
H49 .80850 1.14001 1.33157 .04000 1.00000 Uiso
H501 1.26324 1.38991 1.35059 .04000 1.00000 Uiso
H502 1.20040 1.47968 1.36876 .04000 1.00000 Uiso
H511 1.36906 1.48504 1.48193 .04000 1.00000 Uiso
H512 1.38933 1.54401 1.42311 .04000 1.00000 Uiso
H521 1.29725 1.65898 1.49605 .04000 1.00000 Uiso
H522 1.23535 1.58857 1.53800 .04000 1.00000 Uiso
H531 1.39425 1.62115 1.62115 .04000 1.00000 Uiso
H532 1.45615 1.69156 1.57920 .04000 1.00000 Uiso
H533 1.36632 1.72762 1.63935 .04000 1.00000 Uiso
H541 1.00587 1.48107 1.58143 .04000 1.00000 Uiso
H542 .92110 1.39238 1.59311 .04000 1.00000 Uiso
H551 .99410 1.50412 1.72187 .04000 1.00000 Uiso
H552 1.05004 1.40954 1.70096 .04000 1.00000 Uiso
H561 1.19732 1.49610 1.67029 .04000 1.00000 Uiso
H562 1.14149 1.59143 1.69734 .04000 1.00000 Uiso
H571 1.14560 1.60322 1.83609 .04000 1.00000 Uiso
H572 1.20143 1.50789 1.80904 .04000 1.00000 Uiso
H573 1.26839 1.61371 1.81326 .04000 1.00000 Uiso
H581 .71254 1.15619 1.46912 .04000 1.00000 Uiso
H582 .77925 1.07193 1.42081 .04000 1.00000 Uiso
H591 .70257 1.04411 1.53281 .04000 1.00000 Uiso
H592 .83353 1.06431 1.54405 .04000 1.00000 Uiso
H601 .83661 1.23340 1.63486 .04000 1.00000 Uiso
H602 .70608 1.20048 1.63022 .04000 1.00000 Uiso
H611 .72547 1.08800 1.69048 .04000 1.00000 Uiso
H612 .85600 1.12092 1.69512 .04000 1.00000 Uiso
H613 .78980 1.19866 1.75350 .04000 1.00000 Uiso
H261' .20894 .30792 -.16572 .04000 .40000 Uiso
H262' .31381 .31170 -.21543 .04000 .40000 Uiso
H271' .25458 .14121 -.30349 .04000 .40000 Uiso
H272' .15732 .12789 -.24896 .04000 .40000 Uiso
H281' .07105 .23264 -.28616 .04000 .40000 Uiso
H282' .17149 .25595 -.33497 .04000 .40000 Uiso
H291' .13387 .08633 -.42720 .04000 .40000 Uiso
H292' .03343 .06303 -.37838 .04000 .40000 Uiso
H293' .02924 .13380 -.42673 .04000 .40000 Uiso

loop_
_atom_site_aniso_label
_atom_site_aniso_U_11
_atom_site_aniso_U_22
_atom_site_aniso_U_33
_atom_site_aniso_U_12
_atom_site_aniso_U_13
_atom_site_aniso_U_23
O1 .040(3) .053(3) .026(3) .0047(17) .0008(16) .0055(18)
O2 .053(3) .080(3) .033(3) -.007(3) .012(2) .008(3)
O3 .034(2) .049(3) .034(3) .0084(16) .0065(16) .0051(17)
O4 .048(3) .051(3) .034(3) .0049(17) .0043(17) .0010(19)
O5 .038(3) .072(3) .036(3) -.0070(18) .0050(18) .011(2)
O6 .046(3) .068(3) .032(3) -.0067(19) -.0063(18) .021(2)
O7 .046(3) .087(3) .034(3) -.006(2) -.0002(19) .028(3)
O8 .0336(19) .051(3) .035(3) -.0047(17) -.0002(16) .0194(18)
O9 .0363(19) .050(3) .030(3) .0114(17) .0014(16) .0151(18)
O10 .042(3) .076(3) .040(3) -.0170(19) -.0028(18) .032(3)
N1 .033(3) .031(3) .028(3) .0057(18) -.0016(18) .010(3)
N2 .036(3) .040(3) .026(3) .0085(19) -.001(2) .010(3)
N3 .034(3) .034(3) .023(3) .0093(19) -.0002(18) .009(2)
N4 .037(3) .039(3) .030(3) .007(2) -.0027(19) .010(3)
N5 .037(3) .033(3) .030(3) -.0015(19) -.0054(19) .011(3)
C1 .028(3) .033(4) .029(4) .003(3) -.001(3) .012(3)
C2 .041(3) .038(4) .032(4) .010(3) -.004(3) .015(3)
C3 .048(4) .029(3) .044(4) .016(3) -.000(3) .013(3)
C4 .045(3) .032(4) .033(4) .012(3) .005(3) .009(3)
C5 .031(3) .029(3) .033(4) .004(3) .001(3) .007(3)
C6 .032(3) .030(3) .030(4) .008(3) .001(3) .013(3)
C7 .036(3) .035(3) .028(4) .011(3) .006(3) .013(3)
C8 .040(3) .040(4) .022(3) .012(3) -.001(3) .009(3)
C9 .045(4) .040(4) .015(3) .006(3) .002(3) .003(3)
C10 .041(3) .043(4) .032(4) .017(3) .004(3) .006(3)
C11 .035(3) .047(4) .036(4) .019(3) .004(3) .019(3)
C12 .030(3) .039(3) .022(3) .009(3) -.000(3) .012(3)
C13 .041(3) .043(4) .031(4) .015(3) -.004(3) .014(3)
C14 .043(4) .051(4) .067(5) .013(3) -.005(3) .021(4)
C15 .046(4) .050(4) .029(4) .008(3) -.000(3) .014(3)
C16 .044(4) .044(4) .025(4) .009(3) .005(3) .015(3)
C17 .042(3) .031(3) .032(4) .006(3) .003(3) .008(3)
C18 .033(3) .034(3) .031(4) .008(3) .008(3) .007(3)
C19 .046(4) .033(3) .021(4) .008(3) .006(3) .005(3)
C20 .042(4) .037(4) .028(4) .001(3) -.001(3) .006(3)
C21 .037(3) .047(4) .034(4) .003(3) .007(3) .013(3)
C22 .038(4) .045(4) .042(4) .008(3) .003(3) .011(3)
C23 .042(4) .049(4) .052(4) .010(3) .016(3) .012(3)
C24 .045(4) .082(5) .083(5) .008(4) .019(4) .021(4)
C25 .062(5) .117(7) .143(8) -.010(5) .020(5) .020(6)
C30 .045(4) .091(5) .053(5) -.004(4) .015(4) .013(4)
C31 .045(4) .087(6) .063(5) -.003(4) .016(4) .008(4)
C32 .065(5) .078(5) .077(6) -.008(4) .004(4) .029(5)
C33 .063(5) .086(6) .084(6) .008(4) -.000(4) -.003(5)
C34 .035(3) .034(4) .029(4) .009(3) .002(3) .010(3)
C35 .032(3) .037(4) .028(4) .006(3) .003(3) .010(3)
C36 .040(3) .041(4) .029(4) .002(3) -.000(3) .011(3)
C37 .038(3) .055(4) .027(4) -.003(3) .002(3) .011(3)
C38 .044(4) .055(4) .039(4) .000(3) -.001(3) .027(3)
C39 .049(4) .045(4) .036(4) .001(3) -.003(3) .021(3)
C40 .032(3) .040(4) .028(4) .000(3) .003(3) .012(3)
C41 .051(4) .043(4) .034(4) .002(3) -.005(3) .015(3)
C42 .086(5) .042(4) .049(4) .016(4) .009(4) .018(3)
C43 .038(4) .049(4) .036(4) .003(3) .001(3) .012(3)
C44 .036(3) .043(4) .028(4) .010(3) -.001(3) .015(3)
C45 .037(3) .035(3) .029(4) .006(3) .002(3) .013(3)
C46 .034(3) .032(3) .032(4) .007(3) .003(3) .012(3)
C47 .036(3) .040(4) .025(4) .009(3) -.002(3) .014(3)
C48 .031(3) .050(4) .036(4) .003(3) .001(3) .021(3)
C49 .033(3) .046(4) .032(4) -.002(3) -.003(3) .016(3)
C50 .041(3) .048(4) .043(4) .009(3) .009(3) .026(3)
C51 .039(3) .060(4) .057(4) -.013(3) -.000(3) .032(4)
C52 .077(5) .055(4) .059(5) -.011(4) -.002(4) .020(4)
C53 .103(6) .082(6) .061(5) -.023(4) -.015(4) .025(4)
C54 .072(4) .064(5) .041(4) .021(4) .002(4) .013(4)
C55 .098(6) .079(6) .059(6) .028(5) .002(4) .005(4)
C56 .084(6) .113(7) .127(8) .056(5) -.013(5) -.002(6)
C57 .186(10) .177(10) .130(9) .112(8) -.105(8) -.083(8)
C58 .034(3) .063(4) .054(4) -.003(3) -.003(3) .031(4)
C59 .044(4) .065(4) .052(4) -.005(3) .002(3) .031(4)
C60 .075(5) .085(5) .063(5) .031(4) .029(4) .036(5)
C61 .062(4) .074(5) .045(4) -.007(4) .011(3) .012(4)

loop_
_atom_type_symbol
_atom_type_scat_source
_atom_type_scat_dispersion_real
_atom_type_scat_dispersion_imag
C Int._Tables_Vol_IV_Tables_2.2B_and_2.3.1 .002 .002
H Int._Tables_Vol_IV_Tables_2.2B_and_2.3.1 0 0
N Int._Tables_Vol_IV_Tables_2.2B_and_2.3.1 .004 .003
O Int._Tables_Vol_IV_Tables_2.2B_and_2.3.1 .008 .006

loop_
_geom_angle_atom_site_label_1
_geom_angle_atom_site_label_2
_geom_angle_atom_site_label_3
_geom_angle_site_symmetry_1
_geom_angle_site_symmetry_2
_geom_angle_site_symmetry_3
_geom_angle
C9 O1 C15 . . . 120.0(4)
C18 O3 C22 . . . 116.2(4)
C19 O4 C26 . . . 108.0(5)
C20 O5 C30 . . . 118.1(4)
C37 O6 C43 . . . 120.3(5)
C46 O8 C50 . . . 119.4(4)
C47 O9 C54 . . . 112.6(5)
C48 O10 C58 . . . 120.5(4)
C1 N1 C5 . . . 117.9(5)
C6 N2 C7 . . . 104.8(5)
C6 N3 C12 . . . 106.1(4)
C6 N3 C13 . . . 129.7(4)
C12 N3 C13 . . . 123.6(4)
C34 N4 C35 . . . 103.8(5)
C34 N5 C40 . . . 106.1(4)
C34 N5 C41 . . . 129.8(5)
C40 N5 C41 . . . 124.0(5)
N1 C1 C2 . . . 122.8(5)
N1 C1 C6 . . . 118.9(5)
C2 C1 C6 . . . 118.3(5)
C1 C2 C3 . . . 118.2(6)
C2 C3 C4 . . . 119.7(6)
C3 C4 C5 . . . 118.6(5)
N1 C5 C4 . . . 122.9(6)
N1 C5 C34 . . . 117.6(5)
C4 C5 C34 . . . 119.4(5)
N2 C6 N3 . . . 113.4(4)
N2 C6 C1 . . . 121.7(5)
N3 C6 C1 . . . 124.8(5)
N2 C7 C8 . . . 129.6(5)
N2 C7 C12 . . . 110.0(4)
C8 C7 C12 . . . 120.3(5)
C7 C8 C9 . . . 116.2(5)
O1 C9 C8 . . . 121.4(5)
O1 C9 C10 . . . 115.2(5)
C8 C9 C10 . . . 123.3(4)
C9 C10 C11 . . . 120.9(5)
C10 C11 C12 . . . 116.9(5)
N3 C12 C7 . . . 105.6(4)
N3 C12 C11 . . . 132.1(5)
C7 C12 C11 . . . 122.3(4)
N3 C13 C14 . . . 112.7(5)
O1 C15 O2 . . . 123.4(5)
O1 C15 C16 . . . 110.8(5)
O2 C15 C16 . . . 125.9(5)
C15 C16 C17 . . . 121.1(4)
C15 C16 C21 . . . 117.6(5)
C17 C16 C21 . . . 121.3(5)
C16 C17 C18 . . . 119.3(4)
O3 C18 C17 . . . 124.1(4)
O3 C18 C19 . . . 115.6(4)
C17 C18 C19 . . . 120.3(5)
O4 C19 C18 . . . 120.7(5)
O4 C19 C20 . . . 119.3(4)
C18 C19 C20 . . . 119.9(5)
O5 C20 C19 . . . 115.5(4)
O5 C20 C21 . . . 124.5(5)
C19 C20 C21 . . . 119.9(4)
C16 C21 C20 . . . 119.1(5)
O3 C22 C23 . . . 109.0(4)
C22 C23 C24 . . . 110.3(5)
C23 C24 C25 . . . 116.2(6)
O4 C26 C27 . . . 111.0(9)
C26 C27 C28 . . . 112.8(10)
C27 C28 C29 . . . 111.5(12)
O5 C30 C31 . . . 108.2(5)
C30 C31 C32 . . . 115.7(6)
C31 C32 C33 . . . 115.9(6)
N4 C34 N5 . . . 114.1(5)
N4 C34 C5 . . . 120.7(6)
N5 C34 C5 . . . 125.1(4)
N4 C35 C36 . . . 129.0(5)
N4 C35 C40 . . . 110.8(4)
C36 C35 C40 . . . 120.2(6)
C35 C36 C37 . . . 116.8(5)
O6 C37 C36 . . . 122.3(5)
O6 C37 C38 . . . 114.3(6)
C36 C37 C38 . . . 123.4(5)
C37 C38 C39 . . . 119.9(7)
C38 C39 C40 . . . 117.0(5)
N5 C40 C35 . . . 105.3(6)
N5 C40 C39 . . . 132.1(5)
C35 C40 C39 . . . 122.6(5)
N5 C41 C42 . . . 113.4(4)
O6 C43 O7 . . . 123.6(5)
O6 C43 C44 . . . 111.0(5)
O7 C43 C44 . . . 125.3(5)
C43 C44 C45 . . . 117.7(5)
C43 C44 C49 . . . 121.0(4)
C45 C44 C49 . . . 121.3(5)
C44 C45 C46 . . . 118.9(5)
O8 C46 C45 . . . 125.7(5)
O8 C46 C47 . . . 113.8(5)
C45 C46 C47 . . . 120.5(4)
O9 C47 C46 . . . 119.0(4)
O9 C47 C48 . . . 120.8(5)
C46 C47 C48 . . . 120.1(5)
O10 C48 C47 . . . 114.0(5)
O10 C48 C49 . . . 125.8(4)
C47 C48 C49 . . . 120.2(6)
C44 C49 C48 . . . 118.9(4)
O8 C50 C51 . . . 104.2(5)
C50 C51 C52 . . . 113.6(5)
C51 C52 C53 . . . 115.5(6)
O9 C54 C55 . . . 110.3(6)
C54 C55 C56 . . . 114.9(8)
C55 C56 C57 . . . 112.8(9)
O10 C58 C59 . . . 106.1(5)
C58 C59 C60 . . . 114.7(6)
C59 C60 C61 . . . 113.5(6)
O4 C26' C27' . . . 108.3(14)
C26' C27' C28' . . . 108.3(15)
C27' C28' C29' . . . 109.2(17)

loop_
_geom_bond_atom_site_label_1
_geom_bond_atom_site_label_2
_geom_bond_site_symmetry_1
_geom_bond_site_symmetry_2
_geom_bond_distance
O1 C9 . . 1.415(5)
O1 C15 . . 1.362(6)
O2 C15 . . 1.203(7)
O3 C18 . . 1.374(6)
O3 C22 . . 1.446(6)
O4 C19 . . 1.381(6)
O4 C26 . . 1.523(16)
O5 C20 . . 1.365(5)
O5 C30 . . 1.427(8)
O6 C37 . . 1.414(6)
O6 C43 . . 1.360(6)
O7 C43 . . 1.203(8)
O8 C46 . . 1.369(5)
O8 C50 . . 1.444(7)
O9 C47 . . 1.382(6)
O9 C54 . . 1.446(7)
O10 C48 . . 1.353(8)
O10 C58 . . 1.426(6)
N1 C1 . . 1.340(8)
N1 C5 . . 1.351(6)
N2 C6 . . 1.317(7)
N2 C7 . . 1.391(6)
N3 C6 . . 1.380(7)
N3 C12 . . 1.385(6)
N3 C13 . . 1.465(7)
N4 C34 . . 1.323(5)
N4 C35 . . 1.397(9)
N5 C34 . . 1.370(8)
N5 C40 . . 1.394(7)
N5 C41 . . 1.448(6)
C1 C2 . . 1.399(9)
C1 C6 . . 1.484(6)
C2 C3 . . 1.388(7)
C3 C4 . . 1.377(9)
C4 C5 . . 1.389(8)
C5 C34 . . 1.478(9)
C7 C8 . . 1.402(6)
C7 C12 . . 1.404(8)
C8 C9 . . 1.372(7)
C9 C10 . . 1.393(8)
C10 C11 . . 1.374(7)
C11 C12 . . 1.387(7)
C13 C14 . . 1.497(8)
C15 C16 . . 1.492(7)
C16 C17 . . 1.395(7)
C16 C21 . . 1.396(6)
C17 C18 . . 1.378(7)
C18 C19 . . 1.391(6)
C19 C20 . . 1.411(8)
C20 C21 . . 1.382(7)
C22 C23 . . 1.505(8)
C23 C24 . . 1.527(7)
C24 C25 . . 1.462(11)
C26 C27 . . 1.539(13)
C27 C28 . . 1.488(16)
C28 C29 . . 1.519(18)
C30 C31 . . 1.506(7)
C31 C32 . . 1.473(10)
C32 C33 . . 1.495(8)
C35 C36 . . 1.397(7)
C35 C40 . . 1.397(7)
C36 C37 . . 1.368(10)
C37 C38 . . 1.402(8)
C38 C39 . . 1.387(7)
C39 C40 . . 1.386(10)
C41 C42 . . 1.502(8)
C43 C44 . . 1.489(8)
C44 C45 . . 1.400(6)
C44 C49 . . 1.399(9)
C45 C46 . . 1.375(7)
C46 C47 . . 1.397(8)
C47 C48 . . 1.394(6)
C48 C49 . . 1.386(8)
C50 C51 . . 1.508(6)
C51 C52 . . 1.513(8)
C52 C53 . . 1.484(9)
C54 C55 . . 1.483(10)
C55 C56 . . 1.381(10)
C56 C57 . . 1.568(15)
C58 C59 . . 1.511(11)
C59 C60 . . 1.478(8)
C60 C61 . . 1.531(12)
O4 C26' . . 1.38(3)
C26' C27' . . 1.512(19)
C27' C28' . . 1.51(3)
C28' C29' . . 1.42(3)

loop_
_geom_torsion_atom_site_label_1
_geom_torsion_atom_site_label_2
_geom_torsion_atom_site_label_3
_geom_torsion_atom_site_label_4
_geom_torsion_site_symmetry_1
_geom_torsion_site_symmetry_2
_geom_torsion_site_symmetry_3
_geom_torsion_site_symmetry_4
_geom_torsion
C15 O1 C9 C8 . . . . -61.1(8)
C15 O1 C9 C10 . . . . 122.4(6)
C9 O1 C15 O2 . . . . 2.9(10)
C9 O1 C15 C16 . . . . -177.8(5)
C22 O3 C18 C17 . . . . 8.1(8)
C22 O3 C18 C19 . . . . -172.8(5)
C18 O3 C22 C23 . . . . 176.2(5)
C26 O4 C19 C18 . . . . -101.5(8)
C26 O4 C19 C20 . . . . 80.6(8)
C19 O4 C26 C27 . . . . -169.7(7)
C30 O5 C20 C19 . . . . 172.3(6)
C30 O5 C20 C21 . . . . -6.5(9)
C20 O5 C30 C31 . . . . -173.8(6)
C43 O6 C37 C36 . . . . -54.8(7)
C43 O6 C37 C38 . . . . 128.5(6)
C37 O6 C43 O7 . . . . 2.7(9)
C37 O6 C43 C44 . . . . -177.9(5)
C50 O8 C46 C45 . . . . 1.2(8)
C50 O8 C46 C47 . . . . 179.7(5)
C46 O8 C50 C51 . . . . -180.0(5)
C54 O9 C47 C46 . . . . 105.8(6)
C54 O9 C47 C48 . . . . -76.8(7)
C47 O9 C54 C55 . . . . 178.5(5)
C58 O10 C48 C47 . . . . -178.7(5)
C58 O10 C48 C49 . . . . -1.6(8)
C48 O10 C58 C59 . . . . 162.9(5)
C5 N1 C1 C2 . . . . -.4(6)
C5 N1 C1 C6 . . . . -179.6(4)
C1 N1 C5 C4 . . . . 1.0(7)
C1 N1 C5 C34 . . . . -176.1(4)
C7 N2 C6 N3 . . . . 1.2(6)
C7 N2 C6 C1 . . . . -175.4(5)
C6 N2 C7 C8 . . . . 176.4(6)
C6 N2 C7 C12 . . . . -.7(6)
C12 N3 C6 N2 . . . . -1.3(6)
C12 N3 C6 C1 . . . . 175.2(5)
C13 N3 C6 N2 . . . . 170.6(5)
C13 N3 C6 C1 . . . . -12.9(9)
C6 N3 C12 C7 . . . . .7(6)
C6 N3 C12 C11 . . . . -177.1(6)
C13 N3 C12 C7 . . . . -171.7(5)
C13 N3 C12 C11 . . . . 10.4(9)
C6 N3 C13 C14 . . . . -99.5(6)
C12 N3 C13 C14 . . . . 71.1(6)
C35 N4 C34 N5 . . . . .7(6)
C35 N4 C34 C5 . . . . -176.3(5)
C34 N4 C35 C36 . . . . 177.9(5)
C34 N4 C35 C40 . . . . -.8(6)
C40 N5 C34 N4 . . . . -.4(6)
C40 N5 C34 C5 . . . . 176.5(5)
C41 N5 C34 N4 . . . . 175.2(5)
C41 N5 C34 C5 . . . . -7.9(8)
C34 N5 C40 C35 . . . . -.1(5)
C34 N5 C40 C39 . . . . -179.8(6)
C41 N5 C40 C35 . . . . -176.1(5)
C41 N5 C40 C39 . . . . 4.3(8)
C34 N5 C41 C42 . . . . 107.4(7)
C40 N5 C41 C42 . . . . -77.7(7)
N1 C1 C2 C3 . . . . -.4(7)
C6 C1 C2 C3 . . . . 178.8(4)
N1 C1 C6 N2 . . . . 148.4(5)
N1 C1 C6 N3 . . . . -27.8(7)
C2 C1 C6 N2 . . . . -30.8(7)
C2 C1 C6 N3 . . . . 153.0(5)
C1 C2 C3 C4 . . . . .6(7)
C2 C3 C4 C5 . . . . -.1(7)
C3 C4 C5 N1 . . . . -.7(7)
C3 C4 C5 C34 . . . . 176.3(5)
N1 C5 C34 N4 . . . . 137.6(5)
N1 C5 C34 N5 . . . . -39.1(7)
C4 C5 C34 N4 . . . . -39.6(7)
C4 C5 C34 N5 . . . . 143.7(5)
N2 C7 C8 C9 . . . . -176.5(6)
C12 C7 C8 C9 . . . . .4(8)
N2 C7 C12 N3 . . . . -.0(6)
N2 C7 C12 C11 . . . . 178.1(5)
C8 C7 C12 N3 . . . . -177.5(5)
C8 C7 C12 C11 . . . . .6(8)
C7 C8 C9 O1 . . . . -176.6(5)
C7 C8 C9 C10 . . . . -.4(9)
O1 C9 C10 C11 . . . . 175.8(5)
C8 C9 C10 C11 . . . . -.6(9)
C9 C10 C11 C12 . . . . 1.5(9)
C10 C11 C12 N3 . . . . 176.0(6)
C10 C11 C12 C7 . . . . -1.6(8)
O1 C15 C16 C17 . . . . 3.7(9)
O1 C15 C16 C21 . . . . -175.0(6)
O2 C15 C16 C17 . . . . -176.9(7)
O2 C15 C16 C21 . . . . 4.4(10)
C15 C16 C17 C18 . . . . -177.0(6)
C21 C16 C17 C18 . . . . 1.7(9)
C15 C16 C21 C20 . . . . 176.1(6)
C17 C16 C21 C20 . . . . -2.6(10)
C16 C17 C18 O3 . . . . -179.4(6)
C16 C17 C18 C19 . . . . 1.5(9)
O3 C18 C19 O4 . . . . -.7(8)
O3 C18 C19 C20 . . . . 177.2(6)
C17 C18 C19 O4 . . . . 178.5(6)
C17 C18 C19 C20 . . . . -3.7(9)
O4 C19 C20 O5 . . . . 1.8(8)
O4 C19 C20 C21 . . . . -179.4(6)
C18 C19 C20 O5 . . . . -176.0(6)
C18 C19 C20 C21 . . . . 2.8(9)
O5 C20 C21 C16 . . . . 179.0(6)
C19 C20 C21 C16 . . . . .4(9)
O3 C22 C23 C24 . . . . 175.7(6)
C22 C23 C24 C25 . . . . -171.6(7)
O4 C26 C27 C28 . . . . 62.9(13)
C26 C27 C28 C29 . . . . 172.6(12)
O5 C30 C31 C32 . . . . 64.7(9)
C30 C31 C32 C33 . . . . 177.0(7)
N4 C35 C36 C37 . . . . -178.4(5)
C40 C35 C36 C37 . . . . .2(7)
N4 C35 C40 N5 . . . . .6(6)
N4 C35 C40 C39 . . . . -179.8(5)
C36 C35 C40 N5 . . . . -178.3(5)
C36 C35 C40 C39 . . . . 1.4(8)
C35 C36 C37 O6 . . . . -177.3(5)
C35 C36 C37 C38 . . . . -.9(8)
O6 C37 C38 C39 . . . . 176.7(5)
C36 C37 C38 C39 . . . . .1(8)
C37 C38 C39 C40 . . . . 1.4(8)
C38 C39 C40 N5 . . . . 177.4(5)
C38 C39 C40 C35 . . . . -2.2(8)
O6 C43 C44 C45 . . . . -174.7(5)
O6 C43 C44 C49 . . . . 5.4(8)
O7 C43 C44 C45 . . . . 4.7(9)
O7 C43 C44 C49 . . . . -175.3(6)
C43 C44 C45 C46 . . . . 177.3(5)
C49 C44 C45 C46 . . . . -2.7(8)
C43 C44 C49 C48 . . . . -178.2(6)
C45 C44 C49 C48 . . . . 1.9(8)
C44 C45 C46 O8 . . . . 179.3(5)
C44 C45 C46 C47 . . . . .9(8)
O8 C46 C47 O9 . . . . .7(7)
O8 C46 C47 C48 . . . . -176.8(5)
C45 C46 C47 O9 . . . . 179.2(5)
C45 C46 C47 C48 . . . . 1.8(8)
O9 C47 C48 O10 . . . . -2.8(8)
O9 C47 C48 C49 . . . . 179.9(5)
C46 C47 C48 O10 . . . . 174.6(5)
C46 C47 C48 C49 . . . . -2.7(9)
O10 C48 C49 C44 . . . . -176.1(5)
C47 C48 C49 C44 . . . . .9(8)
O8 C50 C51 C52 . . . . -64.2(7)
C50 C51 C52 C53 . . . . 160.1(7)
O9 C54 C55 C56 . . . . 71.7(9)
C54 C55 C56 C57 . . . . -176.2(8)
O10 C58 C59 C60 . . . . 56.5(6)
C58 C59 C60 C61 . . . . -170.7(5)
O4 C26' C27' C28' . . . . 171.5(15)
C26' C27' C28' C29' . . . . 172.9(17)
